data_4509885
loop_
_publ_author_name
'Boer\'e, Ren\'e T.'

_publ_section_title
;
 Hydrogen-Bonding Motifs in MS2N2H Metallacycles: A Crystallographic and
 Computational Study of [CpCoS2N2H][BF4]
;
_journal_issue 2
_journal_name_full 'Crystal Growth &amp; Design'
_journal_page_first 814
_journal_paper_doi 10.1021/cg401674w
_journal_volume 14
_journal_year 2014
_chemical_formula_moiety 'C5 H6 Co N2 S2, B F4'
_chemical_formula_sum 'C5 H6 B Co F4 N2 S2'
_chemical_formula_weight 303.98
_chemical_melting_point 383
_chemical_name_common
;
 [CpCoS2N2H][BF4]
;
_chemical_name_systematic
; 
 N2-5-(eta-5-Cyclopentadienyl)-5-cobalta-1,3,2,4-dithiadiazolium
 tetrafluoroborate 
;
_space_group_IT_number 14
_symmetry_cell_setting monoclinic
_symmetry_Int_Tables_number 14
_symmetry_space_group_name_Hall '-P 2yn'
_symmetry_space_group_name_H-M 'P 1 21/n 1'
_atom_sites_solution_hydrogens geom
_atom_sites_solution_primary direct
_atom_sites_solution_secondary difmap
_audit_creation_method SHELXL-97
_cell_angle_alpha 90.00
_cell_angle_beta 102.264(2)
_cell_angle_gamma 90.00
_cell_formula_units_Z 8
_cell_length_a 14.587(3)
_cell_length_b 7.6483(13)
_cell_length_c 18.132(3)
_cell_measurement_reflns_used 3984
_cell_measurement_temperature 173(2)
_cell_measurement_theta_max 24.12
_cell_measurement_theta_min 2.86
_cell_volume 1976.7(6)
_computing_cell_refinement 'SAINT-Plus (Bruker, 2008)'
_computing_data_collection 'APEX2 (Bruker, 2008)'
_computing_data_reduction SAINT-Plus
_computing_molecular_graphics 'Mercury (Macrae <i>et al.</i>, 2006)'
_computing_publication_material 'publCIF (Westrip, 2007)'
_computing_structure_refinement 'SHELXTL (Sheldrick, 2008)'
_computing_structure_solution 'SHELXS (Sheldrick, 2008)'
_diffrn_ambient_pressure 101
_diffrn_ambient_temperature 173(2)
_diffrn_measured_fraction_theta_full 0.999
_diffrn_measured_fraction_theta_max 0.999
_diffrn_measurement_device_type
;
 Bruker ApexII CCD area-detector diffractometer
;
_diffrn_measurement_method 'phi and omega scans'
_diffrn_radiation_monochromator graphite
_diffrn_radiation_probe x-ray
_diffrn_radiation_type MoK\a
_diffrn_radiation_wavelength 0.71073
_diffrn_reflns_av_R_equivalents 0.1184
_diffrn_reflns_av_unetI/netI 0.0956
_diffrn_reflns_Laue_measured_fraction_full 0.999
_diffrn_reflns_Laue_measured_fraction_max 0.999
_diffrn_reflns_limit_h_max 17
_diffrn_reflns_limit_h_min -17
_diffrn_reflns_limit_k_max 9
_diffrn_reflns_limit_k_min -9
_diffrn_reflns_limit_l_max 22
_diffrn_reflns_limit_l_min -22
_diffrn_reflns_number 19617
_diffrn_reflns_point_group_measured_fraction_full 0.999
_diffrn_reflns_point_group_measured_fraction_max 0.999
_diffrn_reflns_theta_full 25.250
_diffrn_reflns_theta_max 26.010
_diffrn_reflns_theta_min 1.632
_diffrn_source 'fine-focus sealed tube'
_diffrn_source_type 'Bruker D8'
_exptl_absorpt_coefficient_mu 2.180
_exptl_absorpt_correction_T_max 0.9785
_exptl_absorpt_correction_T_min 0.5009
_exptl_absorpt_correction_type multi-scan
_exptl_absorpt_process_details
; 
SADABS (Bruker, 2006)
;
_exptl_crystal_colour brown
_exptl_crystal_density_diffrn 2.043
_exptl_crystal_description Plate
_exptl_crystal_F_000 1200
_exptl_crystal_recrystallization_method 'Slow cooling'
_exptl_crystal_size_max 0.368
_exptl_crystal_size_mid 0.145
_exptl_crystal_size_min 0.01
_refine_diff_density_max 1.318
_refine_diff_density_min -0.959
_refine_diff_density_rms 0.127
_refine_ls_goodness_of_fit_ref 1.014
_refine_ls_hydrogen_treatment mixed
_refine_ls_matrix_type full
_refine_ls_number_parameters 279
_refine_ls_number_reflns 3886
_refine_ls_number_restraints 2
_refine_ls_restrained_S_all 1.014
_refine_ls_R_factor_all 0.1209
_refine_ls_R_factor_gt 0.0577
_refine_ls_shift/su_max 0.000
_refine_ls_shift/su_mean 0.000
_refine_ls_structure_factor_coef Fsqd
_refine_ls_weighting_details 'w=1/[\s^2^(Fo^2^)+(0.0575P)^2^+3.2435P] where P=(Fo^2^+2Fc^2^)/3'
_refine_ls_weighting_scheme calc
_refine_ls_wR_factor_gt 0.1194
_refine_ls_wR_factor_ref 0.1452
_reflns_Friedel_coverage 0.000
_reflns_number_gt 2255
_reflns_number_total 3886
_reflns_threshold_expression 'I > 2\s(I)'
_cod_data_source_file cg401674w_si_002.cif
_cod_data_source_block CpCoS2N2HBF4
_cod_depositor_comments
;
The following automatic conversions were performed:

'_symmetry_cell_setting' value 'Monoclinic' changed to 'monoclinic'
according to
/usr/data/users/saulius/automatic-downloads/current/ACS/lib/dictionaries/cif_core.dic
dictionary named 'cif_core.dic' version 2.4.2 from 2011-04-26.

Automatic conversion script
Id: cif_fix_values 2281 2013-09-26 08:29:07Z andrius 
;
_cod_original_sg_symbol_Hall -P2yn
_cod_original_sg_symbol_H-M P2(1)/n
_cod_database_code 4509885
_shelx_estimated_absorpt_t_min 0.501
_shelx_estimated_absorpt_t_max 0.979

loop_
_symmetry_equiv_pos_as_xyz
'x, y, z'
'-x+1/2, y+1/2, -z+1/2'
'-x, -y, -z'
'x-1/2, -y-1/2, z-1/2'

loop_
_atom_site_label
_atom_site_type_symbol
_atom_site_fract_x
_atom_site_fract_y
_atom_site_fract_z
_atom_site_U_iso_or_equiv
_atom_site_adp_type
_atom_site_occupancy
_atom_site_site_symmetry_order
_atom_site_calc_flag
_atom_site_refinement_flags_posn
_atom_site_refinement_flags_adp
Co1 Co 0.71772(6) 0.57808(12) 0.10916(5) 0.0300(3) Uani 1 1 d . .
S1 S 0.73363(14) 0.7170(3) 0.20978(12) 0.0476(6) Uani 1 1 d . .
S2 S 0.91192(13) 0.6116(3) 0.20443(11) 0.0397(5) Uani 1 1 d . .
N1 N 0.8465(4) 0.7097(8) 0.2479(3) 0.0446(17) Uani 1 1 d . .
N2 N 0.8438(4) 0.5442(7) 0.1280(3) 0.0314(14) Uani 1 1 d D .
H2N H 0.874(5) 0.480(8) 0.101(3) 0.05(2) Uiso 1 1 d D .
C1 C 0.6004(5) 0.6724(10) 0.0406(4) 0.046(2) Uani 1 1 d . .
H1 H 0.5805 0.7909 0.0385 0.055 Uiso 1 1 calc R U
C2 C 0.5772(5) 0.5438(14) 0.0875(5) 0.059(3) Uani 1 1 d . .
H2 H 0.5384 0.5579 0.1231 0.071 Uiso 1 1 calc R U
C3 C 0.6221(6) 0.3876(11) 0.0724(5) 0.056(2) Uani 1 1 d . .
H3 H 0.6190 0.2776 0.0961 0.067 Uiso 1 1 calc R U
C4 C 0.6717(5) 0.4248(11) 0.0166(4) 0.047(2) Uani 1 1 d . .
H4 H 0.7086 0.3438 -0.0043 0.056 Uiso 1 1 calc R U
C5 C 0.6586(5) 0.5968(11) -0.0032(4) 0.0406(19) Uani 1 1 d . .
H5 H 0.6844 0.6554 -0.0403 0.049 Uiso 1 1 calc R U
Co2 Co 0.04684(6) 1.00339(12) 0.16347(5) 0.0286(3) Uani 1 1 d . .
S3 S -0.06735(13) 1.1472(2) 0.17935(11) 0.0398(5) Uani 1 1 d . .
S4 S -0.13406(12) 0.9589(2) 0.05115(10) 0.0333(4) Uani 1 1 d . .
N3 N -0.1544(4) 1.0964(8) 0.1094(3) 0.0379(15) Uani 1 1 d . .
N4 N -0.0251(4) 0.9089(7) 0.0795(3) 0.0269(13) Uani 1 1 d D .
H4N H -0.018(4) 0.838(7) 0.043(3) 0.03(2) Uiso 1 1 d D .
C6 C 0.1474(6) 1.1307(12) 0.2386(6) 0.066(3) Uani 1 1 d . .
H6 H 0.1412 1.2427 0.2596 0.079 Uiso 1 1 calc R U
C7 C 0.1804(5) 1.0954(11) 0.1743(5) 0.049(2) Uani 1 1 d . .
H7 H 0.1997 1.1810 0.1427 0.059 Uiso 1 1 calc R U
C8 C 0.1810(5) 0.9162(10) 0.1625(4) 0.0374(18) Uani 1 1 d . .
H8 H 0.2012 0.8590 0.1222 0.045 Uiso 1 1 calc R U
C9 C 0.1472(5) 0.8353(10) 0.2194(4) 0.043(2) Uani 1 1 d . .
H9 H 0.1404 0.7128 0.2251 0.051 Uiso 1 1 calc R U
C10 C 0.1244(5) 0.9661(15) 0.2676(4) 0.062(3) Uani 1 1 d . .
H10 H 0.0988 0.9482 0.3110 0.074 Uiso 1 1 calc R U
B1 B 0.4183(7) -0.0166(14) 0.1154(6) 0.053(3) Uani 1 1 d . .
F1 F 0.3951(5) 0.0541(15) 0.1755(5) 0.225(6) Uani 1 1 d . .
F2 F 0.4874(5) 0.0651(14) 0.0974(6) 0.212(6) Uani 1 1 d . .
F3 F 0.4464(5) -0.1750(10) 0.1381(4) 0.136(3) Uani 1 1 d . .
F4 F 0.3400(4) -0.0170(7) 0.0595(3) 0.0708(15) Uani 1 1 d . .
B2 B 0.3846(6) 0.0027(11) 0.4303(5) 0.0316(18) Uani 1 1 d . .
F5 F 0.2992(3) 0.0075(5) 0.3806(2) 0.0418(10) Uani 1 1 d . .
F6 F 0.3936(3) -0.1511(5) 0.4715(2) 0.0442(11) Uani 1 1 d . .
F7 F 0.3923(3) 0.1433(5) 0.4799(2) 0.0471(11) Uani 1 1 d . .
F8 F 0.4566(3) 0.0141(5) 0.3905(2) 0.0434(10) Uani 1 1 d . .

loop_
_atom_site_aniso_label
_atom_site_aniso_U_11
_atom_site_aniso_U_22
_atom_site_aniso_U_33
_atom_site_aniso_U_23
_atom_site_aniso_U_13
_atom_site_aniso_U_12
Co1 0.0311(5) 0.0277(5) 0.0321(6) -0.0001(4) 0.0088(4) -0.0002(4)
S1 0.0403(12) 0.0597(14) 0.0464(12) -0.0184(10) 0.0172(10) -0.0037(10)
S2 0.0363(11) 0.0436(12) 0.0379(11) -0.0003(9) 0.0047(9) -0.0026(9)
N1 0.044(4) 0.052(4) 0.040(4) -0.012(3) 0.012(3) -0.016(3)
N2 0.033(3) 0.031(4) 0.031(3) 0.000(3) 0.008(3) 0.009(3)
C1 0.036(5) 0.039(5) 0.056(5) -0.003(4) -0.003(4) 0.006(4)
C2 0.025(4) 0.114(9) 0.040(5) -0.007(5) 0.011(4) -0.017(5)
C3 0.056(6) 0.041(5) 0.062(6) 0.014(4) -0.007(5) -0.026(4)
C4 0.039(5) 0.050(5) 0.046(5) -0.013(4) -0.003(4) 0.006(4)
C5 0.038(4) 0.053(5) 0.031(4) 0.005(4) 0.006(4) 0.001(4)
Co2 0.0286(5) 0.0230(5) 0.0318(5) -0.0036(4) 0.0013(4) 0.0004(4)
S3 0.0383(11) 0.0333(10) 0.0470(12) -0.0100(9) 0.0073(9) 0.0060(9)
S4 0.0305(10) 0.0275(10) 0.0391(11) -0.0013(8) 0.0008(8) 0.0022(7)
N3 0.030(3) 0.032(3) 0.051(4) -0.002(3) 0.007(3) 0.005(3)
N4 0.032(3) 0.023(3) 0.024(3) -0.006(3) 0.003(3) -0.003(2)
C6 0.040(5) 0.052(6) 0.091(8) -0.041(6) -0.019(5) 0.011(4)
C7 0.032(5) 0.038(5) 0.073(6) 0.001(5) -0.001(4) -0.007(4)
C8 0.025(4) 0.048(5) 0.036(4) 0.002(4) 0.000(3) 0.003(3)
C9 0.028(4) 0.041(5) 0.055(5) 0.011(4) -0.001(4) 0.001(3)
C10 0.032(5) 0.121(9) 0.027(4) -0.012(5) -0.003(4) 0.023(5)
B1 0.034(5) 0.050(6) 0.071(8) -0.006(6) 0.001(5) 0.010(5)
F1 0.104(6) 0.356(14) 0.178(8) -0.213(9) -0.053(6) 0.115(8)
F2 0.083(5) 0.272(11) 0.247(10) 0.190(9) -0.044(6) -0.096(6)
F3 0.157(7) 0.110(6) 0.140(6) 0.050(5) 0.027(5) 0.053(5)
F4 0.063(3) 0.076(4) 0.066(4) 0.007(3) -0.004(3) -0.017(3)
B2 0.034(5) 0.030(4) 0.032(5) 0.009(4) 0.009(4) 0.002(4)
F5 0.034(2) 0.044(2) 0.041(2) 0.009(2) -0.0065(19) -0.004(2)
F6 0.047(3) 0.041(3) 0.042(3) 0.017(2) 0.002(2) -0.003(2)
F7 0.047(3) 0.045(3) 0.047(3) -0.011(2) 0.004(2) 0.005(2)
F8 0.038(2) 0.050(3) 0.045(3) 0.005(2) 0.014(2) -0.005(2)

loop_
_atom_type_symbol
_atom_type_description
_atom_type_scat_dispersion_real
_atom_type_scat_dispersion_imag
_atom_type_scat_source
C C 0.0033 0.0016 'International Tables Vol C Tables 4.2.6.8 and 6.1.1.4'
H H 0.0000 0.0000 'International Tables Vol C Tables 4.2.6.8 and 6.1.1.4'
B B 0.0013 0.0007 'International Tables Vol C Tables 4.2.6.8 and 6.1.1.4'
N N 0.0061 0.0033 'International Tables Vol C Tables 4.2.6.8 and 6.1.1.4'
F F 0.0171 0.0103 'International Tables Vol C Tables 4.2.6.8 and 6.1.1.4'
S S 0.1246 0.1234 'International Tables Vol C Tables 4.2.6.8 and 6.1.1.4'
Co Co 0.3494 0.9721 'International Tables Vol C Tables 4.2.6.8 and 6.1.1.4'

loop_
_exptl_crystal_face_index_h
_exptl_crystal_face_index_k
_exptl_crystal_face_index_l
_exptl_crystal_face_perp_dist
-1.00 0.00 -1.00 0.0100
1.00 0.00 1.00 0.0100
-1.00 0.00 1.00 0.0680
1.00 0.00 -1.00 0.0390
-1.00 2.00 0.00 0.1510
1.00 -2.00 0.00 0.1660

loop_
_geom_angle_atom_site_label_1
_geom_angle_atom_site_label_2
_geom_angle_atom_site_label_3
_geom_angle
N2 Co1 C2 164.3(4)
N2 Co1 C1 149.0(3)
C2 Co1 C1 40.2(3)
N2 Co1 C3 123.8(3)
C2 Co1 C3 41.0(3)
C1 Co1 C3 67.8(3)
N2 Co1 C4 102.5(3)
C2 Co1 C4 67.8(3)
C1 Co1 C4 67.2(3)
C3 Co1 C4 40.0(3)
N2 Co1 C5 113.2(3)
C2 Co1 C5 67.6(3)
C1 Co1 C5 40.4(3)
C3 Co1 C5 66.9(3)
C4 Co1 C5 39.1(3)
N2 Co1 S1 89.29(19)
C2 Co1 S1 99.0(3)
C1 Co1 S1 106.2(2)
C3 Co1 S1 126.5(3)
C4 Co1 S1 166.0(2)
C5 Co1 S1 141.6(2)
N1 S1 Co1 105.5(2)
N1 S2 N2 104.9(3)
S2 N1 S1 118.1(4)
S2 N2 Co1 122.2(3)
S2 N2 H2N 112(5)
Co1 N2 H2N 125(5)
C2 C1 C5 108.1(7)
C2 C1 Co1 69.8(5)
C5 C1 Co1 70.6(4)
C2 C1 H1 126.0
C5 C1 H1 126.0
Co1 C1 H1 125.2
C1 C2 C3 107.2(7)
C1 C2 Co1 70.0(4)
C3 C2 Co1 69.8(4)
C1 C2 H2 126.4
C3 C2 H2 126.4
Co1 C2 H2 125.4
C4 C3 C2 107.5(7)
C4 C3 Co1 70.5(4)
C2 C3 Co1 69.2(4)
C4 C3 H3 126.2
C2 C3 H3 126.2
Co1 C3 H3 125.7
C5 C4 C3 108.8(7)
C5 C4 Co1 70.5(4)
C3 C4 Co1 69.5(5)
C5 C4 H4 125.6
C3 C4 H4 125.6
Co1 C4 H4 126.0
C4 C5 C1 108.4(7)
C4 C5 Co1 70.4(4)
C1 C5 Co1 69.0(4)
C4 C5 H5 125.8
C1 C5 H5 125.8
Co1 C5 H5 126.4
N4 Co2 C10 147.9(4)
N4 Co2 C6 165.2(4)
C10 Co2 C6 41.6(4)
N4 Co2 C7 126.2(3)
C10 Co2 C7 67.8(4)
C6 Co2 C7 39.6(3)
N4 Co2 C9 113.1(3)
C10 Co2 C9 40.8(3)
C6 Co2 C9 68.2(3)
C7 Co2 C9 66.5(3)
N4 Co2 S3 89.36(19)
C10 Co2 S3 104.8(2)
C6 Co2 S3 98.1(3)
C7 Co2 S3 125.7(2)
C9 Co2 S3 141.1(2)
N4 Co2 C8 104.2(3)
C10 Co2 C8 67.5(3)
C6 Co2 C8 67.0(3)
C7 Co2 C8 39.4(3)
C9 Co2 C8 39.2(3)
S3 Co2 C8 164.5(2)
N3 S3 Co2 106.3(2)
N3 S4 N4 105.1(3)
S4 N3 S3 117.1(3)
S4 N4 Co2 122.2(3)
S4 N4 H4N 100(4)
Co2 N4 H4N 138(4)
C7 C6 C10 106.9(7)
C7 C6 Co2 70.8(5)
C10 C6 Co2 68.4(5)
C7 C6 H6 126.6
C10 C6 H6 126.6
Co2 C6 H6 125.8
C6 C7 C8 109.7(8)
C6 C7 Co2 69.6(5)
C8 C7 Co2 71.4(4)
C6 C7 H7 125.1
C8 C7 H7 125.1
Co2 C7 H7 125.4
C9 C8 C7 108.3(7)
C9 C8 Co2 69.5(4)
C7 C8 Co2 69.1(4)
C9 C8 H8 125.9
C7 C8 H8 125.9
Co2 C8 H8 127.1
C8 C9 C10 108.2(8)
C8 C9 Co2 71.3(4)
C10 C9 Co2 68.0(4)
C8 C9 H9 125.9
C10 C9 H9 125.9
Co2 C9 H9 126.4
C9 C10 C6 106.9(8)
C9 C10 Co2 71.2(4)
C6 C10 Co2 70.0(5)
C9 C10 H10 126.6
C6 C10 H10 126.6
Co2 C10 H10 123.9
F2 B1 F3 108.5(9)
F2 B1 F1 111.3(11)
F3 B1 F1 103.7(11)
F2 B1 F4 113.1(10)
F3 B1 F4 112.8(9)
F1 B1 F4 107.1(8)
F5 B2 F6 110.2(6)
F5 B2 F7 109.9(6)
F6 B2 F7 108.8(6)
F5 B2 F8 109.7(6)
F6 B2 F8 109.7(6)
F7 B2 F8 108.6(6)

loop_
_geom_bond_atom_site_label_1
_geom_bond_atom_site_label_2
_geom_bond_distance
Co1 N2 1.816(6)
Co1 C2 2.020(7)
Co1 C1 2.022(7)
Co1 C3 2.028(7)
Co1 C4 2.041(8)
Co1 C5 2.042(7)
Co1 S1 2.081(2)
S1 N1 1.645(6)
S2 N1 1.554(6)
S2 N2 1.608(6)
N2 H2N 0.87(2)
C1 C2 1.388(11)
C1 C5 1.404(10)
C1 H1 0.9500
C2 C3 1.417(12)
C2 H2 0.9500
C3 C4 1.393(11)
C3 H3 0.9500
C4 C5 1.367(10)
C4 H4 0.9500
C5 H5 0.9500
Co2 N4 1.806(5)
Co2 C10 2.005(8)
Co2 C6 2.027(8)
Co2 C7 2.041(7)
Co2 C9 2.048(7)
Co2 S3 2.067(2)
Co2 C8 2.071(7)
S3 N3 1.640(6)
S4 N3 1.563(6)
S4 N4 1.609(6)
N4 H4N 0.87(2)
C6 C7 1.380(12)
C6 C10 1.431(13)
C6 H6 0.9500
C7 C8 1.388(10)
C7 H7 0.9500
C8 C9 1.381(10)
C8 H8 0.9500
C9 C10 1.415(11)
C9 H9 0.9500
C10 H10 0.9500
B1 F2 1.286(12)
B1 F3 1.316(11)
B1 F1 1.323(12)
B1 F4 1.356(11)
B2 F5 1.374(9)
B2 F6 1.385(8)
B2 F7 1.391(9)
B2 F8 1.396(8)

loop_
_geom_hbond_atom_site_label_D
_geom_hbond_atom_site_label_H
_geom_hbond_atom_site_label_A
_geom_hbond_distance_DH
_geom_hbond_distance_HA
_geom_hbond_distance_DA
_geom_hbond_angle_DHA
_geom_hbond_site_symmetry_A
N2 H2N F7 0.87(2) 2.45(4) 3.253(7) 152(6) 4_665
N2 H2N F8 0.87(2) 2.46(6) 3.011(7) 121(6) 2_655
N4 H4N F6 0.87(2) 2.16(5) 2.854(7) 136(5) 4_565
N4 H4N F7 0.87(2) 2.47(5) 3.151(7) 135(5) 2

loop_
_geom_torsion_atom_site_label_1
_geom_torsion_atom_site_label_2
_geom_torsion_atom_site_label_3
_geom_torsion_atom_site_label_4
_geom_torsion
N2 S2 N1 S1 1.1(5)
Co1 S1 N1 S2 0.6(5)
N1 S2 N2 Co1 -2.9(5)
C2 Co1 N2 S2 -119.4(10)
C1 Co1 N2 S2 124.4(5)
C3 Co1 N2 S2 -132.2(4)
C4 Co1 N2 S2 -169.5(4)
C5 Co1 N2 S2 150.9(4)
S1 Co1 N2 S2 2.9(4)
C5 C1 C2 C3 0.3(9)
Co1 C1 C2 C3 -60.2(5)
C5 C1 C2 Co1 60.5(5)
C1 C2 C3 C4 0.0(9)
Co1 C2 C3 C4 -60.3(5)
C1 C2 C3 Co1 60.3(5)
C2 C3 C4 C5 -0.3(9)
Co1 C3 C4 C5 -59.8(6)
C2 C3 C4 Co1 59.5(5)
C3 C4 C5 C1 0.4(9)
Co1 C4 C5 C1 -58.7(5)
C3 C4 C5 Co1 59.2(6)
C2 C1 C5 C4 -0.5(9)
Co1 C1 C5 C4 59.6(5)
C2 C1 C5 Co1 -60.0(5)
N4 S4 N3 S3 -1.0(5)
Co2 S3 N3 S4 0.8(4)
N3 S4 N4 Co2 0.8(5)
C10 Co2 N4 S4 117.2(6)
C6 Co2 N4 S4 -121.0(12)
C7 Co2 N4 S4 -136.0(4)
C9 Co2 N4 S4 146.9(4)
S3 Co2 N4 S4 -0.3(3)
C8 Co2 N4 S4 -172.7(4)
C10 C6 C7 C8 -1.3(9)
Co2 C6 C7 C8 -60.4(5)
C10 C6 C7 Co2 59.1(5)
C6 C7 C8 C9 0.6(9)
Co2 C7 C8 C9 -58.7(5)
C6 C7 C8 Co2 59.3(6)
C7 C8 C9 C10 0.3(8)
Co2 C8 C9 C10 -58.1(5)
C7 C8 C9 Co2 58.4(5)
C8 C9 C10 C6 -1.1(9)
Co2 C9 C10 C6 -61.3(5)
C8 C9 C10 Co2 60.2(5)
C7 C6 C10 C9 1.4(9)
Co2 C6 C10 C9 62.0(5)
C7 C6 C10 Co2 -60.6(6)
